data_4035654
loop_
_publ_author_name
'Wang, Zhi-Peng'
'Xiang, Sichuan'
'Shao, Pan-Lin'
'He, Yun'

_publ_section_title
;
 Catalytic Asymmetric [3 + 2] Cycloaddition Reaction between Aurones and
 Isocyanoacetates: Access to Spiropyrrolines via Silver Catalysis.
;
_journal_issue 18
_journal_name_full 'The Journal of organic chemistry'
_journal_page_first 10995
_journal_page_last 11007
_journal_paper_doi 10.1021/acs.joc.8b01622
_journal_volume 83
_journal_year 2018
_chemical_absolute_configuration rm
_chemical_formula_moiety 'C19 H17 N O4'
_chemical_formula_sum 'C19 H17 N O4'
_chemical_formula_weight 321.30
_space_group_crystal_system orthorhombic
_space_group_IT_number 19
_space_group_name_Hall 'P 2ac 2ab'
_space_group_name_H-M_alt 'P 21 21 21'
_atom_sites_solution_hydrogens mixed
_audit_creation_date 2017-09-04
_audit_creation_method
;
Olex2 1.2-alpha
(compiled 2015.09.16 svn.r3215 for OlexSys, GUI svn.r5097)
;
_cell_angle_alpha 90
_cell_angle_beta 90
_cell_angle_gamma 90
_cell_formula_units_Z 4
_cell_length_a 6.50908(6)
_cell_length_b 8.44660(10)
_cell_length_c 29.2131(3)
_cell_measurement_reflns_used 11762
_cell_measurement_temperature 99.97(15)
_cell_measurement_theta_max 72.8800
_cell_measurement_theta_min 4.4920
_cell_volume 1606.12(3)
_computing_cell_refinement 'CrysAlisPro 1.171.39.29c (Rigaku OD, 2017)'
_computing_data_collection 'CrysAlisPro 1.171.39.29c (Rigaku OD, 2017)'
_computing_data_reduction 'CrysAlisPro 1.171.39.29c (Rigaku OD, 2017)'
_computing_molecular_graphics 'Olex2 (Dolomanov et al., 2009)'
_computing_publication_material 'Olex2 (Dolomanov et al., 2009)'
_computing_structure_refinement 'ShelXL (Sheldrick, 2015)'
_computing_structure_solution 'ShelXS (Sheldrick, 2008)'
_diffrn_ambient_environment N~2~
_diffrn_ambient_temperature 99.97(15)
_diffrn_detector 'CCD plate'
_diffrn_detector_area_resol_mean 8.0243
_diffrn_detector_type EosS2
_diffrn_measured_fraction_theta_full 0.999
_diffrn_measured_fraction_theta_max 0.993
_diffrn_measurement_details
;
List of Runs (angles in degrees, time in seconds):

  # Type    Start    End  Width  t~exp~   \w     \q     \k     \f   Frames
--------------------------------------------------------------------------
  1  \w    -64.00  31.00   1.00    1.00    --  -37.03  77.00-180.00   95
  2  \w   -105.00 -10.00   1.00    1.00    --  -37.03 -77.00  60.00   95
  3  \w    -30.00  54.00   1.00    1.00    --   37.03 -57.00  90.00   84
  4  \w     24.00  91.00   1.00    1.00    --   37.03-126.00 -30.00   67
  5  \w    101.00 178.00   1.00    1.00    --  110.47  93.00  82.00   77
  6  \w    101.00 178.00   1.00    1.00    --  110.47 112.00  60.00   77
  7  \w     93.00 178.00   1.00    1.00    --  110.47  45.00-150.00   85
  8  \w     41.00 116.00   1.00    1.00    --  110.47-112.00  60.00   75
  9  \w     89.00 178.00   1.00    1.00    --  110.47  30.00-120.00   89
 10  \w     93.00 178.00   1.00    1.00    --  110.47  45.00  30.00   85
 11  \w   -105.00 -10.00   1.00    1.00    --  -37.03 -77.00 -30.00   95
 12  \w   -104.00 -20.00   1.00    1.00    --  -37.03 -57.00 120.00   84
 13  \w   -105.00 -10.00   1.00    1.00    --  -37.03 -77.00-120.00   95
 14  \w     43.00 137.00   1.00    1.00    --  110.47 -77.00  90.00   94
 15  \w     93.00 178.00   1.00    1.00    --  110.47  45.00 150.00   85
 16  \w     89.00 178.00   1.00    1.00    --  110.47  30.00   0.00   89
 17  \w     41.00 109.00   1.00    1.00    --  110.47 -95.00-120.00   68
 18  \w     89.00 178.00   1.00    1.00    --  110.47  30.00  90.00   89
 19  \w     92.00 177.00   1.00    1.00    --  110.47  61.00 -60.00   85
 20  \w    -54.00  30.00   1.00    1.00    --  -37.03  57.00 -90.00   84
 21  \w   -104.00 -20.00   1.00    1.00    --  -37.03 -57.00 150.00   84
 22  \w    -30.00  54.00   1.00    1.00    --   37.03 -57.00   0.00   84
 23  \w     44.00  73.00   1.00    1.00    --  110.47 -61.00 -30.00   29
 24  \w     93.00 178.00   1.00    1.00    --  110.47  45.00 -90.00   85
;
_diffrn_measurement_device 'four-circle diffractometer'
_diffrn_measurement_device_type 'SuperNova, Dual, Cu at home/near, EosS2'
_diffrn_measurement_method '\w scans'
_diffrn_orient_matrix_type 'CrysAlisPro convention (1999,Acta A55,543-557)'
_diffrn_orient_matrix_UB_11 0.1951315000
_diffrn_orient_matrix_UB_12 -0.0690150000
_diffrn_orient_matrix_UB_13 -0.0222118000
_diffrn_orient_matrix_UB_21 0.0991548000
_diffrn_orient_matrix_UB_22 -0.0170462000
_diffrn_orient_matrix_UB_23 0.0476414000
_diffrn_orient_matrix_UB_31 -0.0900799000
_diffrn_orient_matrix_UB_32 -0.1679462000
_diffrn_orient_matrix_UB_33 0.0042648000
_diffrn_radiation_monochromator mirror
_diffrn_radiation_probe x-ray
_diffrn_radiation_type CuK\a
_diffrn_radiation_wavelength 1.54184
_diffrn_reflns_av_R_equivalents 0.0219
_diffrn_reflns_av_unetI/netI 0.0149
_diffrn_reflns_Laue_measured_fraction_full 0.999
_diffrn_reflns_Laue_measured_fraction_max 0.993
_diffrn_reflns_limit_h_max 8
_diffrn_reflns_limit_h_min -8
_diffrn_reflns_limit_k_max 8
_diffrn_reflns_limit_k_min -10
_diffrn_reflns_limit_l_max 36
_diffrn_reflns_limit_l_min -36
_diffrn_reflns_number 14590
_diffrn_reflns_point_group_measured_fraction_full 0.999
_diffrn_reflns_point_group_measured_fraction_max 0.988
_diffrn_reflns_theta_full 67.684
_diffrn_reflns_theta_max 72.999
_diffrn_reflns_theta_min 5.452
_diffrn_source 'micro-focus sealed X-ray tube'
_diffrn_source_type 'SuperNova (Cu) X-ray Source'
_exptl_absorpt_coefficient_mu 0.774
_exptl_absorpt_correction_T_max 1.00000
_exptl_absorpt_correction_T_min 0.86300
_exptl_absorpt_correction_type multi-scan
_exptl_absorpt_process_details
;
CrysAlisPro 1.171.39.29c (Rigaku Oxford Diffraction, 2017)
Empirical absorption correction using spherical harmonics,
 implemented in SCALE3 ABSPACK scaling algorithm.
;
_exptl_crystal_colour colorless
_exptl_crystal_density_diffrn 1.329
_exptl_crystal_description block
_exptl_crystal_F_000 672
_exptl_crystal_size_max 0.2
_exptl_crystal_size_mid 0.2
_exptl_crystal_size_min 0.2
_refine_diff_density_max 0.187
_refine_diff_density_min -0.222
_refine_diff_density_rms 0.046
_refine_ls_abs_structure_details
;
 Flack x determined using 1266 quotients [(I+)-(I-)]/[(I+)+(I-)]
 (Parsons, Flack and Wagner, Acta Cryst. B69 (2013) 249-259).
;
_refine_ls_abs_structure_Flack 0.05(5)
_refine_ls_extinction_method none
_refine_ls_goodness_of_fit_ref 1.263
_refine_ls_hydrogen_treatment mixed
_refine_ls_matrix_type full
_refine_ls_number_parameters 222
_refine_ls_number_reflns 3172
_refine_ls_number_restraints 0
_refine_ls_restrained_S_all 1.263
_refine_ls_R_factor_all 0.0403
_refine_ls_R_factor_gt 0.0402
_refine_ls_shift/su_max 0.000
_refine_ls_shift/su_mean 0.000
_refine_ls_structure_factor_coef Fsqd
_refine_ls_weighting_details 'w=1/[\s^2^(Fo^2^)+(0.0187P)^2^+1.2481P] where P=(Fo^2^+2Fc^2^)/3'
_refine_ls_weighting_scheme calc
_refine_ls_wR_factor_gt 0.0996
_refine_ls_wR_factor_ref 0.0996
_reflns_Friedel_coverage 0.690
_reflns_Friedel_fraction_full 1.000
_reflns_Friedel_fraction_max 0.980
_reflns_number_gt 3161
_reflns_number_total 3172
_reflns_threshold_expression 'I > 2\s(I)'
_cod_data_source_file jo8b01622_si_003.cif
_cod_data_source_block zzn083101
_cod_depositor_comments
;

2020-10-10
Z value and formula fixed to values more according to usual
chemical conventions.                 miguel
;
_cod_original_formula_sum 'C2.53 H2 N0.13 O0.53'
_cod_original_formula_weight 42.84
_cod_original_formula_moiety '0.13(C19 H17 N O4)'
_cod_original_formula_units_Z 30
_cod_database_code 4035654
_chemical_oxdiff_formula 'C1 H1 N1 O1'
_shelx_space_group_comment
;
The symmetry employed for this shelxl refinement is uniquely defined
by the following loop, which should always be used as a source of
symmetry information in preference to the above space-group names.
They are only intended as comments.
;
_reflns_odcompleteness_completeness 99.83
_reflns_odcompleteness_iscentric 1
_reflns_odcompleteness_theta 66.97
_olex2_refinement_description
;
1. Fixed Uiso
 At 1.2 times of:
  All C(H) groups, All C(H,H) groups
 At 1.5 times of:
  All C(H,H,H) groups
2.a Ternary CH refined with riding coordinates:
 C5AA(H5AA), C4BA(H4BA)
2.b Secondary CH2 refined with riding coordinates:
 C0AA(H0AA,H0AB)
2.c Aromatic/amide H refined with riding coordinates:
 C1AA(H1AA), C3AA(H3AA), C4AA(H4AA), C6AA(H6AA), C9AA(H9AA), C0BA(H0BA),
 C3BA(H3BA), C6BA(H6BA), C7BA(H7BA)
2.d Idealised Me refined as rotating group:
 C1(H1A,H1B,H1C)
;
_shelx_shelxl_version_number 2014/7
_olex2_date_sample_data_collection 2017-08-31
_olex2_submission_special_instructions 'No special instructions were received'
_oxdiff_exptl_absorpt_empirical_details
;
Empirical correction (ABSPACK) includes:
- Absorption correction using spherical harmonics
- Frame scaling
;
_oxdiff_exptl_absorpt_empirical_full_max 1.199
_oxdiff_exptl_absorpt_empirical_full_min 0.676

loop_
_space_group_symop_operation_xyz
'x, y, z'
'-x+1/2, -y, z+1/2'
'x+1/2, -y+1/2, -z'
'-x, y+1/2, -z+1/2'

loop_
_atom_site_label
_atom_site_type_symbol
_atom_site_fract_x
_atom_site_fract_y
_atom_site_fract_z
_atom_site_U_iso_or_equiv
_atom_site_adp_type
_atom_site_occupancy
_atom_site_site_symmetry_order
_atom_site_calc_flag
_atom_site_refinement_flags_posn
O0AA O -0.3305(3) -0.8623(2) -0.05031(7) 0.0256(5) Uani 1 1 d .
O8BA O -0.7573(3) -1.1068(2) -0.07508(7) 0.0219(4) Uani 1 1 d .
O1AA O -1.1385(4) -0.6294(3) -0.15260(8) 0.0310(5) Uani 1 1 d .
C1AA C -0.6206(5) -1.3748(4) -0.07210(10) 0.0259(7) Uani 1 1 d .
H1AA H -0.7459 -1.4220 -0.0790 0.031 Uiso 1 1 calc R
C2AA C -0.5988(5) -1.2116(3) -0.06874(9) 0.0198(6) Uani 1 1 d .
C3AA C -0.7473(5) -1.1022(4) -0.17644(11) 0.0272(7) Uani 1 1 d .
H3AA H -0.8782 -1.1149 -0.1643 0.033 Uiso 1 1 calc R
N2AA N -0.9213(4) -0.7396(3) -0.07431(9) 0.0244(6) Uani 1 1 d .
C4AA C -0.2552(6) -1.3941(4) -0.05386(11) 0.0298(7) Uani 1 1 d .
H4AA H -0.1408 -1.4580 -0.0491 0.036 Uiso 1 1 calc R
C5AA C -0.6847(5) -0.8713(3) -0.12195(9) 0.0197(6) Uani 1 1 d .
H5AA H -0.5912 -0.7804 -0.1224 0.024 Uiso 1 1 calc R
O3AA O -0.8130(4) -0.6064(3) -0.17731(9) 0.0425(7) Uani 1 1 d .
C6AA C -0.4270(5) -0.9636(4) -0.17937(10) 0.0236(6) Uani 1 1 d .
H6AA H -0.3412 -0.8831 -0.1691 0.028 Uiso 1 1 calc R
C7AA C -0.6215(5) -0.9801(3) -0.16065(9) 0.0202(6) Uani 1 1 d .
C8AA C -0.9407(5) -0.6716(3) -0.15432(10) 0.0238(6) Uani 1 1 d .
C9AA C -0.3586(6) -1.0662(4) -0.21339(10) 0.0281(7) Uani 1 1 d .
H9AA H -0.2281 -1.0535 -0.2258 0.034 Uiso 1 1 calc R
C0BA C -0.6783(6) -1.2050(4) -0.21025(11) 0.0328(8) Uani 1 1 d .
H0BA H -0.7630 -1.2863 -0.2205 0.039 Uiso 1 1 calc R
C1BA C -0.4139(5) -1.1410(3) -0.05824(9) 0.0205(6) Uani 1 1 d .
C2BA C -0.6684(5) -0.9486(3) -0.07356(10) 0.0193(6) Uani 1 1 d .
C3BA C -0.4842(6) -1.1869(4) -0.22878(11) 0.0295(7) Uani 1 1 d .
H3BA H -0.4384 -1.2556 -0.2515 0.035 Uiso 1 1 calc R
C4BA C -0.9030(5) -0.8063(3) -0.12098(10) 0.0224(6) Uani 1 1 d .
H4BA H -1.0032 -0.8914 -0.1256 0.027 Uiso 1 1 calc R
C5BA C -0.4486(5) -0.9712(3) -0.05875(9) 0.0207(6) Uani 1 1 d .
C6BA C -0.4447(6) -1.4629(4) -0.06456(11) 0.0289(7) Uani 1 1 d .
H6BA H -0.4527 -1.5725 -0.0667 0.035 Uiso 1 1 calc R
C0AA C -0.7976(5) -0.8397(4) -0.04339(10) 0.0256(7) Uani 1 1 d .
H0AA H -0.8864 -0.9016 -0.0236 0.031 Uiso 1 1 calc R
H0AB H -0.7094 -0.7745 -0.0244 0.031 Uiso 1 1 calc R
C7BA C -0.2375(5) -1.2317(4) -0.05030(10) 0.0235(6) Uani 1 1 d .
H7BA H -0.1129 -1.1843 -0.0429 0.028 Uiso 1 1 calc R
C1 C -1.1971(6) -0.4909(4) -0.17883(12) 0.0359(8) Uani 1 1 d .
H1A H -1.1573 -0.5051 -0.2102 0.054 Uiso 1 1 calc GR
H1B H -1.1296 -0.3992 -0.1665 0.054 Uiso 1 1 calc GR
H1C H -1.3432 -0.4768 -0.1771 0.054 Uiso 1 1 calc GR
H2AA H -1.052(6) -0.742(4) -0.0672(12) 0.027(9) Uiso 1 1 d .

loop_
_atom_site_aniso_label
_atom_site_aniso_U_11
_atom_site_aniso_U_22
_atom_site_aniso_U_33
_atom_site_aniso_U_23
_atom_site_aniso_U_13
_atom_site_aniso_U_12
O0AA 0.0309(12) 0.0180(10) 0.0280(11) -0.0024(9) -0.0057(10) -0.0029(9)
O8BA 0.0230(10) 0.0172(10) 0.0256(10) 0.0010(8) 0.0005(9) -0.0018(9)
O1AA 0.0292(12) 0.0220(11) 0.0418(13) 0.0067(10) -0.0058(10) 0.0055(10)
C1AA 0.0345(18) 0.0193(14) 0.0239(14) -0.0006(12) 0.0004(13) -0.0065(14)
C2AA 0.0248(15) 0.0170(13) 0.0175(13) 0.0005(11) 0.0022(12) 0.0004(12)
C3AA 0.0299(16) 0.0256(16) 0.0261(15) -0.0029(13) -0.0005(14) -0.0013(15)
N2AA 0.0259(14) 0.0226(12) 0.0247(13) -0.0007(10) 0.0008(11) 0.0071(12)
C4AA 0.0384(18) 0.0214(15) 0.0295(16) 0.0028(13) -0.0005(15) 0.0070(15)
C5AA 0.0229(14) 0.0160(13) 0.0202(13) 0.0003(11) -0.0016(11) -0.0024(12)
O3AA 0.0405(15) 0.0417(15) 0.0452(14) 0.0218(12) 0.0097(12) 0.0094(13)
C6AA 0.0288(16) 0.0207(14) 0.0213(14) 0.0013(12) -0.0023(13) 0.0010(13)
C7AA 0.0251(16) 0.0178(13) 0.0177(12) 0.0024(11) -0.0014(11) 0.0029(12)
C8AA 0.0297(16) 0.0174(14) 0.0243(14) -0.0017(12) -0.0024(13) 0.0015(13)
C9AA 0.0340(19) 0.0283(16) 0.0220(14) 0.0028(12) 0.0031(14) 0.0072(15)
C0BA 0.043(2) 0.0267(17) 0.0290(16) -0.0091(14) -0.0048(15) -0.0049(17)
C1BA 0.0256(15) 0.0175(13) 0.0185(13) 0.0000(11) 0.0021(12) -0.0009(12)
C2BA 0.0213(14) 0.0152(13) 0.0214(13) -0.0003(11) 0.0002(12) -0.0016(12)
C3BA 0.042(2) 0.0248(16) 0.0217(15) -0.0050(13) -0.0001(14) 0.0071(15)
C4BA 0.0265(16) 0.0158(13) 0.0248(14) -0.0006(12) 0.0003(12) -0.0006(13)
C5BA 0.0289(16) 0.0173(14) 0.0159(13) -0.0008(11) 0.0024(12) 0.0003(12)
C6BA 0.044(2) 0.0150(14) 0.0275(16) 0.0007(12) 0.0003(15) -0.0007(14)
C0AA 0.0303(18) 0.0240(15) 0.0224(14) -0.0007(12) 0.0024(12) 0.0055(13)
C7BA 0.0224(14) 0.0227(14) 0.0252(14) 0.0017(12) 0.0018(13) 0.0011(13)
C1 0.043(2) 0.0273(17) 0.0374(17) 0.0073(14) -0.0079(16) 0.0118(17)

loop_
_atom_type_symbol
_atom_type_description
_atom_type_scat_dispersion_real
_atom_type_scat_dispersion_imag
_atom_type_scat_source
C C 0.0181 0.0091 'International Tables Vol C Tables 4.2.6.8 and 6.1.1.4'
H H 0.0000 0.0000 'International Tables Vol C Tables 4.2.6.8 and 6.1.1.4'
N N 0.0311 0.0180 'International Tables Vol C Tables 4.2.6.8 and 6.1.1.4'
O O 0.0492 0.0322 'International Tables Vol C Tables 4.2.6.8 and 6.1.1.4'

loop_
_geom_angle_atom_site_label_1
_geom_angle_atom_site_label_2
_geom_angle_atom_site_label_3
_geom_angle
C2AA O8BA C2BA 106.8(2)
C8AA O1AA C1 116.7(3)
C2AA C1AA H1AA 122.0
C6BA C1AA H1AA 122.0
C6BA C1AA C2AA 116.0(3)
O8BA C2AA C1AA 123.6(3)
O8BA C2AA C1BA 114.1(2)
C1BA C2AA C1AA 122.3(3)
C7AA C3AA H3AA 119.8
C0BA C3AA H3AA 119.8
C0BA C3AA C7AA 120.5(3)
C4BA N2AA H2AA 107(2)
C0AA N2AA C4BA 107.5(2)
C0AA N2AA H2AA 112(2)
C6BA C4AA H4AA 119.9
C7BA C4AA H4AA 119.9
C7BA C4AA C6BA 120.2(3)
C7AA C5AA H5AA 107.3
C7AA C5AA C2BA 113.8(2)
C7AA C5AA C4BA 119.1(2)
C2BA C5AA H5AA 107.3
C4BA C5AA H5AA 107.3
C4BA C5AA C2BA 101.4(2)
C7AA C6AA H6AA 119.6
C7AA C6AA C9AA 120.7(3)
C9AA C6AA H6AA 119.6
C3AA C7AA C5AA 122.5(3)
C6AA C7AA C3AA 118.7(3)
C6AA C7AA C5AA 118.8(3)
O1AA C8AA C4BA 109.3(3)
O3AA C8AA O1AA 124.4(3)
O3AA C8AA C4BA 126.2(3)
C6AA C9AA H9AA 119.9
C3BA C9AA C6AA 120.2(3)
C3BA C9AA H9AA 119.9
C3AA C0BA H0BA 119.9
C3BA C0BA C3AA 120.3(3)
C3BA C0BA H0BA 119.9
C2AA C1BA C5BA 106.8(3)
C2AA C1BA C7BA 121.1(3)
C7BA C1BA C5BA 132.1(3)
O8BA C2BA C5AA 109.2(2)
O8BA C2BA C5BA 105.6(2)
O8BA C2BA C0AA 110.6(2)
C5BA C2BA C5AA 112.2(2)
C5BA C2BA C0AA 115.7(2)
C0AA C2BA C5AA 103.5(2)
C9AA C3BA C0BA 119.6(3)
C9AA C3BA H3BA 120.2
C0BA C3BA H3BA 120.2
N2AA C4BA C5AA 103.3(2)
N2AA C4BA C8AA 107.0(2)
N2AA C4BA H4BA 110.7
C5AA C4BA H4BA 110.7
C8AA C4BA C5AA 114.1(3)
C8AA C4BA H4BA 110.7
O0AA C5BA C1BA 130.0(3)
O0AA C5BA C2BA 124.0(3)
C1BA C5BA C2BA 106.0(3)
C1AA C6BA C4AA 122.9(3)
C1AA C6BA H6BA 118.6
C4AA C6BA H6BA 118.6
N2AA C0AA C2BA 107.0(2)
N2AA C0AA H0AA 110.3
N2AA C0AA H0AB 110.3
C2BA C0AA H0AA 110.3
C2BA C0AA H0AB 110.3
H0AA C0AA H0AB 108.6
C4AA C7BA C1BA 117.6(3)
C4AA C7BA H7BA 121.2
C1BA C7BA H7BA 121.2
O1AA C1 H1A 109.5
O1AA C1 H1B 109.5
O1AA C1 H1C 109.5
H1A C1 H1B 109.5
H1A C1 H1C 109.5
H1B C1 H1C 109.5

loop_
_geom_bond_atom_site_label_1
_geom_bond_atom_site_label_2
_geom_bond_distance
O0AA C5BA 1.224(4)
O8BA C2AA 1.372(4)
O8BA C2BA 1.457(3)
O1AA C8AA 1.337(4)
O1AA C1 1.450(4)
C1AA H1AA 0.9300
C1AA C2AA 1.390(4)
C1AA C6BA 1.383(5)
C2AA C1BA 1.378(4)
C3AA H3AA 0.9300
C3AA C7AA 1.395(4)
C3AA C0BA 1.390(4)
N2AA C4BA 1.480(4)
N2AA C0AA 1.477(4)
N2AA H2AA 0.88(4)
C4AA H4AA 0.9300
C4AA C6BA 1.399(5)
C4AA C7BA 1.381(4)
C5AA H5AA 0.9800
C5AA C7AA 1.514(4)
C5AA C2BA 1.561(4)
C5AA C4BA 1.524(4)
O3AA C8AA 1.202(4)
C6AA H6AA 0.9300
C6AA C7AA 1.387(4)
C6AA C9AA 1.392(4)
C8AA C4BA 1.517(4)
C9AA H9AA 0.9300
C9AA C3BA 1.382(5)
C0BA H0BA 0.9300
C0BA C3BA 1.383(5)
C1BA C5BA 1.452(4)
C1BA C7BA 1.400(4)
C2BA C5BA 1.507(4)
C2BA C0AA 1.526(4)
C3BA H3BA 0.9300
C4BA H4BA 0.9800
C6BA H6BA 0.9300
C0AA H0AA 0.9700
C0AA H0AB 0.9700
C7BA H7BA 0.9300
C1 H1A 0.9600
C1 H1B 0.9600
C1 H1C 0.9600

loop_
_geom_torsion_atom_site_label_1
_geom_torsion_atom_site_label_2
_geom_torsion_atom_site_label_3
_geom_torsion_atom_site_label_4
_geom_torsion
O8BA C2AA C1BA C5BA -1.7(3)
O8BA C2AA C1BA C7BA 179.4(2)
O8BA C2BA C5BA O0AA -174.1(3)
O8BA C2BA C5BA C1BA 7.2(3)
O8BA C2BA C0AA N2AA -102.1(3)
O1AA C8AA C4BA N2AA -69.9(3)
O1AA C8AA C4BA C5AA 176.6(2)
C1AA C2AA C1BA C5BA 178.8(3)
C1AA C2AA C1BA C7BA -0.1(5)
C2AA O8BA C2BA C5AA 112.7(2)
C2AA O8BA C2BA C5BA -8.2(3)
C2AA O8BA C2BA C0AA -134.1(2)
C2AA C1AA C6BA C4AA 0.4(5)
C2AA C1BA C5BA O0AA 177.9(3)
C2AA C1BA C5BA C2BA -3.6(3)
C2AA C1BA C7BA C4AA 0.7(4)
C3AA C0BA C3BA C9AA 0.2(5)
C5AA C2BA C5BA O0AA 67.0(4)
C5AA C2BA C5BA C1BA -111.7(3)
C5AA C2BA C0AA N2AA 14.8(3)
O3AA C8AA C4BA N2AA 106.8(4)
O3AA C8AA C4BA C5AA -6.8(4)
C6AA C9AA C3BA C0BA 0.1(5)
C7AA C3AA C0BA C3BA -0.3(5)
C7AA C5AA C2BA O8BA -45.6(3)
C7AA C5AA C2BA C5BA 71.2(3)
C7AA C5AA C2BA C0AA -163.4(3)
C7AA C5AA C4BA N2AA 167.1(2)
C7AA C5AA C4BA C8AA -77.1(3)
C7AA C6AA C9AA C3BA -0.4(5)
C9AA C6AA C7AA C3AA 0.3(4)
C9AA C6AA C7AA C5AA 176.7(3)
C0BA C3AA C7AA C5AA -176.3(3)
C0BA C3AA C7AA C6AA 0.0(5)
C2BA O8BA C2AA C1AA -174.1(3)
C2BA O8BA C2AA C1BA 6.5(3)
C2BA C5AA C7AA C3AA 76.0(4)
C2BA C5AA C7AA C6AA -100.3(3)
C2BA C5AA C4BA N2AA 41.5(3)
C2BA C5AA C4BA C8AA 157.3(2)
C4BA N2AA C0AA C2BA 11.4(3)
C4BA C5AA C7AA C3AA -43.4(4)
C4BA C5AA C7AA C6AA 140.3(3)
C4BA C5AA C2BA O8BA 83.5(3)
C4BA C5AA C2BA C5BA -159.7(2)
C4BA C5AA C2BA C0AA -34.3(3)
C5BA C1BA C7BA C4AA -177.9(3)
C5BA C2BA C0AA N2AA 137.9(3)
C6BA C1AA C2AA O8BA -179.9(3)
C6BA C1AA C2AA C1BA -0.4(5)
C6BA C4AA C7BA C1BA -0.7(5)
C0AA N2AA C4BA C5AA -33.6(3)
C0AA N2AA C4BA C8AA -154.4(3)
C0AA C2BA C5BA O0AA -51.4(4)
C0AA C2BA C5BA C1BA 129.9(3)
C7BA C4AA C6BA C1AA 0.1(5)
C7BA C1BA C5BA O0AA -3.4(5)
C7BA C1BA C5BA C2BA 175.2(3)
C1 O1AA C8AA O3AA -3.0(5)
C1 O1AA C8AA C4BA 173.7(3)
